data_1565105
loop_
_publ_author_name
'Bartholomew, Amymarie K.'
'Chen, Yu-Sheng'
'Grass Wang, Suyin'
'Bu, Wei'
'Dong, Yuyang'
'Juda, Cristin E.'
'Betley, Theodore'
'Anderton, Kevin J.'
'Musgrave, Rebecca A.'

_publ_section_title
;
 Revealing Redox Isomerism in Trichromium Imides by Anomalous Diffraction
;
_journal_name_full 'Chemical Science'
_journal_paper_doi 10.1039/D1SC04819H
_journal_year 2021
_chemical_formula_moiety 'C54 H76 Cr3 N8 Si3, C4 H10 O1'
_chemical_formula_sum 'C58 H86 Cr3 N8 O Si3'
_chemical_formula_weight 1151.61
_space_group_crystal_system triclinic
_space_group_IT_number 2
_space_group_name_Hall '-P 1'
_space_group_name_H-M_alt 'P -1'
_atom_sites_solution_hydrogens geom
_audit_creation_date 2018-11-08
_audit_creation_method
;
Olex2 1.2
(compiled 2017.02.23 svn.r3390 for OlexSys, GUI svn.r5320)
;
_audit_update_record
;
2019-08-26 deposited with the CCDC.	2021-11-03 downloaded from the CCDC.
;
_cell_angle_alpha 104.1910(10)
_cell_angle_beta 90.5520(10)
_cell_angle_gamma 105.9240(10)
_cell_formula_units_Z 2
_cell_length_a 12.4743(5)
_cell_length_b 14.4695(7)
_cell_length_c 17.6459(8)
_cell_measurement_reflns_used 9968
_cell_measurement_temperature 296(2)
_cell_measurement_theta_max 15.55
_cell_measurement_theta_min 2.23
_cell_volume 2959.2(2)
_computing_cell_refinement 'SAINT 8.35A (Bruker-AXS, 2015)'
_computing_data_collection 'APEX3 v2016.1.0 (Bruker-AXS,2016)'
_computing_data_reduction 'SAINT 8.35A (Bruker-AXS, 2015)'
_computing_molecular_graphics 'Bruker SHELXTL (Sheldrick, 2015)'
_computing_publication_material 'Bruker SHELXTL (Sheldrick, 2015)'
_computing_structure_refinement 'SHELXL-2014/7 (Sheldrick, 2014)'
_computing_structure_solution 'SHELXT-2014 (Sheldrick, 2015)'
_diffrn_ambient_temperature 296.15
_diffrn_measured_fraction_theta_full 0.981
_diffrn_measured_fraction_theta_max 0.978
_diffrn_measurement_device_type
;
Bruker D8 goniometer with CCD area detector
;
_diffrn_measurement_method 'phi scans'
_diffrn_radiation_monochromator 'Si 1 1 1'
_diffrn_radiation_type synchrotron
_diffrn_radiation_wavelength 0.41328
_diffrn_reflns_av_R_equivalents 0.1055
_diffrn_reflns_av_unetI/netI 0.0820
_diffrn_reflns_Laue_measured_fraction_full 0.981
_diffrn_reflns_Laue_measured_fraction_max 0.978
_diffrn_reflns_limit_h_max 14
_diffrn_reflns_limit_h_min -16
_diffrn_reflns_limit_k_max 18
_diffrn_reflns_limit_k_min -18
_diffrn_reflns_limit_l_max 22
_diffrn_reflns_limit_l_min -22
_diffrn_reflns_number 62323
_diffrn_reflns_point_group_measured_fraction_full 0.981
_diffrn_reflns_point_group_measured_fraction_max 0.978
_diffrn_reflns_theta_full 14.357
_diffrn_reflns_theta_max 15.568
_diffrn_reflns_theta_min 0.971
_diffrn_source synchrotron
_exptl_absorpt_coefficient_mu 0.154
_exptl_absorpt_correction_T_max 0.7439
_exptl_absorpt_correction_T_min 0.6086
_exptl_absorpt_correction_type multi-scan
_exptl_absorpt_process_details
;
SADABS-2016/2 (Bruker,2016/2) was used for absorption correction.
wR2(int) was 0.1668 before and 0.0873 after correction.
The Ratio of minimum to maximum transmission is 0.8181.
The \l/2 correction factor is Not present.
;
_exptl_crystal_colour red-brown
_exptl_crystal_density_diffrn 1.292
_exptl_crystal_description 'medium rectangular block'
_exptl_crystal_F_000 1224
_exptl_crystal_size_max 0.173
_exptl_crystal_size_mid 0.173
_exptl_crystal_size_min 0.059
_refine_diff_density_max 0.547
_refine_diff_density_min -0.522
_refine_diff_density_rms 0.084
_refine_ls_extinction_method none
_refine_ls_goodness_of_fit_ref 1.024
_refine_ls_hydrogen_treatment constr
_refine_ls_matrix_type full
_refine_ls_number_parameters 708
_refine_ls_number_reflns 13259
_refine_ls_number_restraints 7
_refine_ls_restrained_S_all 1.024
_refine_ls_R_factor_all 0.0765
_refine_ls_R_factor_gt 0.0492
_refine_ls_shift/su_max 0.001
_refine_ls_shift/su_mean 0.000
_refine_ls_structure_factor_coef Fsqd
_refine_ls_weighting_details 'w=1/[\s^2^(Fo^2^)+(0.0377P)^2^+2.1281P] where P=(Fo^2^+2Fc^2^)/3'
_refine_ls_weighting_scheme calc
_refine_ls_wR_factor_gt 0.1084
_refine_ls_wR_factor_ref 0.1241
_reflns_Friedel_coverage 0.000
_reflns_number_gt 9556
_reflns_number_total 13259
_reflns_threshold_expression 'I > 2\s(I)'
_cod_data_source_file d1sc04819h2.cif
_cod_data_source_block tbsLCr3NPh_2
_cod_database_code 1565105
_shelx_shelxl_version_number 2014/7
_shelx_space_group_comment
;
The symmetry employed for this shelxl refinement is uniquely defined
by the following loop, which should always be used as a source of
symmetry information in preference to the above space-group names.
They are only intended as comments.
;
_olex2_refinement_description
;
1. Fixed Uiso
 At 1.2 times of:
  All C(H) groups, All C(H,H) groups
 At 1.5 times of:
  All C(H,H,H) groups
2. Uiso/Uaniso restraints and constraints
Uanis(C29) = Uanis(C29A)
Uanis(C28) = Uanis(C28A)
Uanis(C30) = Uanis(C30A)
Uanis(O8) = Uanis(O7)
Uanis(C82) = Uanis(C72)
Uanis(C81) = Uanis(C71)
Uanis(C83) = Uanis(C73)
Uanis(C84) = Uanis(C74)
3. Same fragment restrains
{C81, C82, O8, C83, C84} sigma for 1-2: 0.02, 1-3: 0.04
as
{C71, C72, O7, C73, C74}
4. Others
 Sof(C29A)=Sof(H29D)=Sof(H29E)=Sof(H29F)=1-FVAR(1)
 Sof(C29)=Sof(H29A)=Sof(H29B)=Sof(H29C)=FVAR(1)
 Sof(C28A)=Sof(H28D)=Sof(H28E)=Sof(H28F)=1-FVAR(2)
 Sof(C28)=Sof(H28A)=Sof(H28B)=Sof(H28C)=FVAR(2)
 Sof(C30A)=Sof(H30D)=Sof(H30E)=Sof(H30F)=1-FVAR(3)
 Sof(C30)=Sof(H30A)=Sof(H30B)=Sof(H30C)=FVAR(3)
 Sof(C71)=Sof(H71A)=Sof(H71B)=Sof(H71C)=Sof(C72)=Sof(H72A)=Sof(H72B)=Sof(O7)=
 Sof(C73)=Sof(H73A)=Sof(H73B)=Sof(C74)=Sof(H74A)=Sof(H74B)=Sof(H74C)=1-FVAR(4)
 Sof(C81)=Sof(H81A)=Sof(H81B)=Sof(H81C)=Sof(C82)=Sof(H82A)=Sof(H82B)=Sof(O8)=
 Sof(C83)=Sof(H83A)=Sof(H83B)=Sof(C84)=Sof(H84A)=Sof(H84B)=Sof(H84C)=FVAR(4)
5.a Ternary CH refined with riding coordinates:
 C3(H3), C4AA(H4AA), C5(H5)
5.b Secondary CH2 refined with riding coordinates:
 C4(H4A,H4B), C5AA(H5AA,H5AB), C6(H6A,H6B), C72(H72A,H72B), C73(H73A,H73B),
 C82(H82A,H82B), C83(H83A,H83B)
5.c Aromatic/amide H refined with riding coordinates:
 C9(H9), C10(H10), C11(H11), C12(H12), C15(H15), C16(H16), C17(H17), C18(H18),
 C21(H21), C22(H22), C23(H23), C24(H24), C44(H44), C45(H45), C46(H46), C47(H47),
  C48(H48), C50(H50), C51(H51), C52(H52), C53(H53), C54(H54)
5.d Idealised Me refined as rotating group:
 C25(H25A,H25B,H25C), C26(H26A,H26B,H26C), C28(H28A,H28B,H28C), C28A(H28D,H28E,
 H28F), C29(H29A,H29B,H29C), C29A(H29D,H29E,H29F), C30(H30A,H30B,H30C),
 C30A(H30D,H30E,H30F), C31(H31A,H31B,H31C), C32(H32A,H32B,H32C), C34(H34A,H34B,
 H34C), C35(H35A,H35B,H35C), C36(H36A,H36B,H36C), C37(H37A,H37B,H37C), C38(H38A,
 H38B,H38C), C40A(H40A,H40B,H40C), C41(H41A,H41B,H41C), C42A(H42A,H42B,H42C),
 C71(H71A,H71B,H71C), C74(H74A,H74B,H74C), C81(H81A,H81B,H81C), C84(H84A,H84B,
 H84C)
;
_olex2_submission_special_instructions 'No special instructions were received'

loop_
_space_group_symop_operation_xyz
'x, y, z'
'-x, -y, -z'

loop_
_atom_site_label
_atom_site_type_symbol
_atom_site_fract_x
_atom_site_fract_y
_atom_site_fract_z
_atom_site_U_iso_or_equiv
_atom_site_adp_type
_atom_site_occupancy
_atom_site_site_symmetry_order
_atom_site_calc_flag
_atom_site_refinement_flags_posn
_atom_site_refinement_flags_adp
_atom_site_refinement_flags_occupancy
_atom_site_disorder_assembly
_atom_site_disorder_group
Cr1 Cr 0.45063(4) 0.51603(3) 0.81337(3) 0.01332(10) Uani 1 1 d . . . . .
Cr2 Cr 0.54397(3) 0.71873(3) 0.78988(3) 0.01344(11) Uani 1 1 d . . . . .
Cr3 Cr 0.36421(3) 0.67854(3) 0.87186(3) 0.01283(10) Uani 1 1 d . . . . .
Si1 Si 0.64660(7) 0.79329(6) 0.64585(5) 0.01857(17) Uani 1 1 d . . . . .
Si2 Si 0.14722(6) 0.76638(6) 0.87088(5) 0.01580(17) Uani 1 1 d . . . . .
Si3 Si 0.20407(6) 0.33811(6) 0.74257(5) 0.01815(17) Uani 1 1 d . . . . .
N1 N 0.61729(18) 0.63205(16) 0.82845(13) 0.0140(5) Uani 1 1 d . . . . .
N2 N 0.64731(18) 0.72023(17) 0.71096(13) 0.0172(5) Uani 1 1 d . . . . .
N3 N 0.50317(18) 0.78718(16) 0.89614(13) 0.0133(5) Uani 1 1 d . . . . .
N4 N 0.29040(18) 0.78072(17) 0.86719(13) 0.0157(5) Uani 1 1 d . . . . .
N5 N 0.42467(18) 0.59185(16) 0.92373(13) 0.0133(5) Uani 1 1 d . . . . .
N6 N 0.28905(18) 0.43465(16) 0.81746(13) 0.0158(5) Uani 1 1 d . . . . .
N7 N 0.50322(18) 0.42312(17) 0.76713(13) 0.0168(5) Uani 1 1 d . . . . .
N8 N 0.40068(18) 0.61646(16) 0.76990(13) 0.0134(5) Uani 1 1 d . . . . .
C3 C 0.5832(2) 0.8077(2) 0.96570(15) 0.0151(5) Uani 1 1 d . . . . .
H3 H 0.6013 0.8787 0.9923 0.018 Uiso 1 1 calc R . . . .
C4 C 0.5307(2) 0.7491(2) 1.02325(16) 0.0168(6) Uani 1 1 d . . . . .
H4A H 0.4596 0.7618 1.0356 0.020 Uiso 1 1 calc R . . . .
H4B H 0.5791 0.7720 1.0715 0.020 Uiso 1 1 calc R . . . .
C4AA C 0.6768(2) 0.6724(2) 0.90954(16) 0.0159(6) Uani 1 1 d . . . . .
H4AA H 0.7517 0.6635 0.9052 0.019 Uiso 1 1 calc R . . . .
C5 C 0.5115(2) 0.6364(2) 0.99089(16) 0.0154(6) Uani 1 1 d . . . . .
H5 H 0.4862 0.6045 1.0331 0.019 Uiso 1 1 calc R . . . .
C5AA C 0.6923(2) 0.7837(2) 0.94171(16) 0.0166(6) Uani 1 1 d . . . . .
H5AA H 0.7220 0.8176 0.9021 0.020 Uiso 1 1 calc R . . . .
H5AB H 0.7466 0.8089 0.9869 0.020 Uiso 1 1 calc R . . . .
C6 C 0.6207(2) 0.6158(2) 0.96748(16) 0.0176(6) Uani 1 1 d . . . . .
H6A H 0.6067 0.5451 0.9442 0.021 Uiso 1 1 calc R . . . .
H6B H 0.6714 0.6337 1.0142 0.021 Uiso 1 1 calc R . . . .
C7 C 0.6951(2) 0.6057(2) 0.77225(16) 0.0166(6) Uani 1 1 d . . . . .
C8 C 0.7093(2) 0.6524(2) 0.71092(16) 0.0180(6) Uani 1 1 d . . . . .
C9 C 0.7839(2) 0.6287(2) 0.65539(17) 0.0234(6) Uani 1 1 d . . . . .
H9 H 0.7920 0.6559 0.6125 0.028 Uiso 1 1 calc R . . . .
C10 C 0.8455(2) 0.5652(2) 0.66419(18) 0.0264(7) Uani 1 1 d . . . . .
H10 H 0.8961 0.5514 0.6277 0.032 Uiso 1 1 calc R . . . .
C11 C 0.8329(2) 0.5219(2) 0.72628(18) 0.0255(7) Uani 1 1 d . . . . .
H11 H 0.8748 0.4794 0.7318 0.031 Uiso 1 1 calc R . . . .
C12 C 0.7573(2) 0.5422(2) 0.78045(18) 0.0212(6) Uani 1 1 d . . . . .
H12 H 0.7482 0.5132 0.8224 0.025 Uiso 1 1 calc R . . . .
C13 C 0.4840(2) 0.87322(19) 0.87822(15) 0.0144(5) Uani 1 1 d . . . . .
C14 C 0.3709(2) 0.8660(2) 0.85938(16) 0.0161(6) Uani 1 1 d . . . . .
C15 C 0.3511(2) 0.9447(2) 0.83383(17) 0.0207(6) Uani 1 1 d . . . . .
H15 H 0.2785 0.9414 0.8180 0.025 Uiso 1 1 calc R . . . .
C16 C 0.4378(2) 1.0272(2) 0.83176(18) 0.0229(6) Uani 1 1 d . . . . .
H16 H 0.4225 1.0783 0.8144 0.028 Uiso 1 1 calc R . . . .
C17 C 0.5470(2) 1.0352(2) 0.85501(17) 0.0215(6) Uani 1 1 d . . . . .
H17 H 0.6041 1.0922 0.8552 0.026 Uiso 1 1 calc R . . . .
C18 C 0.5701(2) 0.9580(2) 0.87789(16) 0.0172(6) Uani 1 1 d . . . . .
H18 H 0.6433 0.9623 0.8932 0.021 Uiso 1 1 calc R . . . .
C19 C 0.3142(2) 0.5522(2) 0.94424(16) 0.0150(5) Uani 1 1 d . . . . .
C20 C 0.2468(2) 0.46824(19) 0.88775(16) 0.0155(6) Uani 1 1 d . . . . .
C21 C 0.1409(2) 0.4221(2) 0.91053(17) 0.0204(6) Uani 1 1 d . . . . .
H21 H 0.0932 0.3672 0.8752 0.024 Uiso 1 1 calc R . . . .
C22 C 0.1067(2) 0.4560(2) 0.98300(18) 0.0220(6) Uani 1 1 d . . . . .
H22 H 0.0377 0.4221 0.9963 0.026 Uiso 1 1 calc R . . . .
C23 C 0.1732(2) 0.5401(2) 1.03732(17) 0.0201(6) Uani 1 1 d . . . . .
H23 H 0.1485 0.5634 1.0859 0.024 Uiso 1 1 calc R . . . .
C24 C 0.2753(2) 0.5876(2) 1.01738(16) 0.0185(6) Uani 1 1 d . . . . .
H24 H 0.3201 0.6443 1.0527 0.022 Uiso 1 1 calc R . . . .
C25 C 0.6259(3) 0.7223(2) 0.54069(17) 0.0279(7) Uani 1 1 d . . . . .
H25A H 0.6904 0.7000 0.5265 0.042 Uiso 1 1 calc GR . . . .
H25B H 0.6156 0.7645 0.5086 0.042 Uiso 1 1 calc GR . . . .
H25C H 0.5609 0.6659 0.5329 0.042 Uiso 1 1 calc GR . . . .
C26 C 0.5194(2) 0.8370(2) 0.66803(18) 0.0247(7) Uani 1 1 d . . . . .
H26A H 0.4549 0.7805 0.6622 0.037 Uiso 1 1 calc GR . . . .
H26B H 0.5092 0.8750 0.6324 0.037 Uiso 1 1 calc GR . . . .
H26C H 0.5288 0.8778 0.7209 0.037 Uiso 1 1 calc GR . . . .
C27 C 0.7763(3) 0.9040(2) 0.66263(18) 0.0251(7) Uani 1 1 d . . . . .
C28 C 0.8809(11) 0.8703(8) 0.6318(9) 0.046(3) Uani 0.75(4) 1 d . . P A 1
H28A H 0.8975 0.8281 0.6618 0.068 Uiso 0.75(4) 1 calc GR . P A 1
H28B H 0.9441 0.9277 0.6372 0.068 Uiso 0.75(4) 1 calc GR . P A 1
H28C H 0.8651 0.8343 0.5776 0.068 Uiso 0.75(4) 1 calc GR . P A 1
C28A C 0.859(3) 0.884(3) 0.612(3) 0.046(3) Uani 0.25(4) 1 d . . P A 2
H28D H 0.8825 0.8298 0.6220 0.068 Uiso 0.25(4) 1 calc GR . P A 2
H28E H 0.9219 0.9417 0.6200 0.068 Uiso 0.25(4) 1 calc GR . P A 2
H28F H 0.8280 0.8653 0.5581 0.068 Uiso 0.25(4) 1 calc GR . P A 2
C29 C 0.7576(15) 0.9765(14) 0.6154(19) 0.063(5) Uani 0.69(6) 1 d . . P A 1
H29A H 0.7407 0.9419 0.5609 0.095 Uiso 0.69(6) 1 calc GR . P A 1
H29B H 0.8241 1.0311 0.6216 0.095 Uiso 0.69(6) 1 calc GR . P A 1
H29C H 0.6963 1.0012 0.6345 0.095 Uiso 0.69(6) 1 calc GR . P A 1
C29A C 0.748(4) 0.990(3) 0.646(3) 0.063(5) Uani 0.31(6) 1 d . . P A 2
H29D H 0.7044 0.9696 0.5967 0.095 Uiso 0.31(6) 1 calc GR . P A 2
H29E H 0.8155 1.0408 0.6443 0.095 Uiso 0.31(6) 1 calc GR . P A 2
H29F H 0.7056 1.0162 0.6869 0.095 Uiso 0.31(6) 1 calc GR . P A 2
C30 C 0.800(2) 0.961(2) 0.7486(15) 0.046(4) Uani 0.58(5) 1 d . . P A 1
H30A H 0.7403 0.9904 0.7644 0.069 Uiso 0.58(5) 1 calc GR . P A 1
H30B H 0.8692 1.0127 0.7557 0.069 Uiso 0.58(5) 1 calc GR . P A 1
H30C H 0.8040 0.9166 0.7800 0.069 Uiso 0.58(5) 1 calc GR . P A 1
C30A C 0.820(3) 0.935(3) 0.749(2) 0.046(4) Uani 0.42(5) 1 d . . P A 2
H30D H 0.7630 0.9528 0.7809 0.069 Uiso 0.42(5) 1 calc GR . P A 2
H30E H 0.8850 0.9916 0.7577 0.069 Uiso 0.42(5) 1 calc GR . P A 2
H30F H 0.8389 0.8811 0.7625 0.069 Uiso 0.42(5) 1 calc GR . P A 2
C31 C 0.0801(3) 0.7926(2) 0.78579(18) 0.0262(7) Uani 1 1 d . . . . .
H31A H 0.0866 0.8624 0.7969 0.039 Uiso 1 1 calc GR . . . .
H31B H 0.0025 0.7553 0.7775 0.039 Uiso 1 1 calc GR . . . .
H31C H 0.1169 0.7735 0.7395 0.039 Uiso 1 1 calc GR . . . .
C32 C 0.0828(2) 0.6330(2) 0.86856(18) 0.0215(6) Uani 1 1 d . . . . .
H32A H 0.0977 0.5916 0.8208 0.032 Uiso 1 1 calc GR . . . .
H32B H 0.0034 0.6206 0.8712 0.032 Uiso 1 1 calc GR . . . .
H32C H 0.1141 0.6183 0.9125 0.032 Uiso 1 1 calc GR . . . .
C33 C 0.1147(2) 0.8446(2) 0.96634(18) 0.0201(6) Uani 1 1 d . . . . .
C34 C 0.1647(3) 0.8209(2) 1.03592(17) 0.0270(7) Uani 1 1 d . . . . .
H34A H 0.1331 0.7518 1.0338 0.040 Uiso 1 1 calc GR . . . .
H34B H 0.1482 0.8609 1.0839 0.040 Uiso 1 1 calc GR . . . .
H34C H 0.2443 0.8351 1.0339 0.040 Uiso 1 1 calc GR . . . .
C35 C -0.0127(2) 0.8214(2) 0.9693(2) 0.0279(7) Uani 1 1 d . . . . .
H35A H -0.0446 0.8334 0.9241 0.042 Uiso 1 1 calc GR . . . .
H35B H -0.0296 0.8634 1.0160 0.042 Uiso 1 1 calc GR . . . .
H35C H -0.0436 0.7530 0.9695 0.042 Uiso 1 1 calc GR . . . .
C36 C 0.1616(3) 0.9563(2) 0.9729(2) 0.0293(7) Uani 1 1 d . . . . .
H36A H 0.2414 0.9730 0.9715 0.044 Uiso 1 1 calc GR . . . .
H36B H 0.1431 0.9936 1.0214 0.044 Uiso 1 1 calc GR . . . .
H36C H 0.1295 0.9723 0.9298 0.044 Uiso 1 1 calc GR . . . .
C37 C 0.0617(3) 0.3558(2) 0.7276(2) 0.0305(7) Uani 1 1 d . . . . .
H37A H 0.0087 0.3154 0.7539 0.046 Uiso 1 1 calc GR . . . .
H37B H 0.0388 0.3365 0.6725 0.046 Uiso 1 1 calc GR . . . .
H37C H 0.0654 0.4245 0.7486 0.046 Uiso 1 1 calc GR . . . .
C38 C 0.2653(3) 0.3367(2) 0.64741(18) 0.0287(7) Uani 1 1 d . . . . .
H38A H 0.2589 0.3932 0.6304 0.043 Uiso 1 1 calc GR . . . .
H38B H 0.2261 0.2768 0.6092 0.043 Uiso 1 1 calc GR . . . .
H38C H 0.3428 0.3395 0.6533 0.043 Uiso 1 1 calc GR . . . .
C39 C 0.1867(3) 0.2089(2) 0.75796(19) 0.0263(7) Uani 1 1 d . . . . .
C40A C 0.3015(3) 0.1901(3) 0.7557(3) 0.0538(12) Uani 1 1 d . . . . .
H40A H 0.3318 0.1975 0.7071 0.081 Uiso 1 1 calc GR . . . .
H40B H 0.2940 0.1239 0.7602 0.081 Uiso 1 1 calc GR . . . .
H40C H 0.3507 0.2372 0.7986 0.081 Uiso 1 1 calc GR . . . .
C41 C 0.1107(3) 0.1309(2) 0.6893(2) 0.0342(8) Uani 1 1 d . . . . .
H41A H 0.0381 0.1416 0.6885 0.051 Uiso 1 1 calc GR . . . .
H41B H 0.1037 0.0656 0.6956 0.051 Uiso 1 1 calc GR . . . .
H41C H 0.1428 0.1369 0.6409 0.051 Uiso 1 1 calc GR . . . .
C42A C 0.1388(4) 0.1917(3) 0.8337(2) 0.0572(13) Uani 1 1 d . . . . .
H42A H 0.1854 0.2394 0.8775 0.086 Uiso 1 1 calc GR . . . .
H42B H 0.1361 0.1257 0.8366 0.086 Uiso 1 1 calc GR . . . .
H42C H 0.0646 0.1991 0.8348 0.086 Uiso 1 1 calc GR . . . .
C43 C 0.5567(2) 0.3582(2) 0.72538(17) 0.0188(6) Uani 1 1 d . . . . .
C44 C 0.5725(2) 0.3527(2) 0.64623(18) 0.0236(6) Uani 1 1 d . . . . .
H44 H 0.5456 0.3926 0.6214 0.028 Uiso 1 1 calc R . . . .
C45 C 0.6280(3) 0.2882(2) 0.60478(19) 0.0306(7) Uani 1 1 d . . . . .
H45 H 0.6379 0.2846 0.5521 0.037 Uiso 1 1 calc R . . . .
C46 C 0.6688(3) 0.2293(3) 0.6410(2) 0.0379(9) Uani 1 1 d . . . . .
H46 H 0.7068 0.1868 0.6130 0.046 Uiso 1 1 calc R . . . .
C47 C 0.6532(3) 0.2332(3) 0.7193(2) 0.0365(8) Uani 1 1 d . . . . .
H47 H 0.6803 0.1930 0.7436 0.044 Uiso 1 1 calc R . . . .
C48 C 0.5975(3) 0.2968(2) 0.76102(18) 0.0249(7) Uani 1 1 d . . . . .
H48 H 0.5870 0.2990 0.8135 0.030 Uiso 1 1 calc R . . . .
C49 C 0.3455(2) 0.5952(2) 0.69422(16) 0.0171(6) Uani 1 1 d . . . . .
C50 C 0.3975(2) 0.5633(2) 0.62694(16) 0.0199(6) Uani 1 1 d . . . . .
H50 H 0.4684 0.5550 0.6320 0.024 Uiso 1 1 calc R . . . .
C51 C 0.3451(3) 0.5439(2) 0.55303(18) 0.0265(7) Uani 1 1 d . . . . .
H51 H 0.3809 0.5222 0.5090 0.032 Uiso 1 1 calc R . . . .
C52 C 0.2410(3) 0.5562(3) 0.54385(19) 0.0411(9) Uani 1 1 d . . . . .
H52 H 0.2063 0.5438 0.4940 0.049 Uiso 1 1 calc R . . . .
C53 C 0.1885(3) 0.5873(4) 0.6100(2) 0.0528(12) Uani 1 1 d . . . . .
H53 H 0.1173 0.5947 0.6046 0.063 Uiso 1 1 calc R . . . .
C54 C 0.2408(3) 0.6074(3) 0.68397(19) 0.0354(8) Uani 1 1 d . . . . .
H54 H 0.2048 0.6296 0.7277 0.042 Uiso 1 1 calc R . . . .
C71 C 0.3989(8) 0.0111(6) 0.5772(5) 0.131(4) Uani 0.872(6) 1 d D . P B -2
H71A H 0.4332 -0.0281 0.5384 0.197 Uiso 0.872(6) 1 calc GR . P B -2
H71B H 0.4519 0.0467 0.6216 0.197 Uiso 0.872(6) 1 calc GR . P B -2
H71C H 0.3753 0.0574 0.5552 0.197 Uiso 0.872(6) 1 calc GR . P B -2
C72 C 0.2989(6) -0.0564(6) 0.6030(4) 0.084(2) Uani 0.872(6) 1 d D . P B -2
H72A H 0.3236 -0.0938 0.6347 0.100 Uiso 0.872(6) 1 calc R . P B -2
H72B H 0.2560 -0.0168 0.6345 0.100 Uiso 0.872(6) 1 calc R . P B -2
O7 O 0.2325(4) -0.1211(4) 0.5377(2) 0.0880(17) Uani 0.872(6) 1 d D . P B -2
C73 C 0.1397(6) -0.1922(7) 0.5564(4) 0.089(2) Uani 0.872(6) 1 d D . P B -2
H73A H 0.0975 -0.1584 0.5937 0.106 Uiso 0.872(6) 1 calc R . P B -2
H73B H 0.1663 -0.2363 0.5803 0.106 Uiso 0.872(6) 1 calc R . P B -2
C74 C 0.0681(7) -0.2496(8) 0.4854(4) 0.124(4) Uani 0.872(6) 1 d D . P B -2
H74A H 0.1103 -0.2828 0.4486 0.185 Uiso 0.872(6) 1 calc GR . P B -2
H74B H 0.0406 -0.2059 0.4626 0.185 Uiso 0.872(6) 1 calc GR . P B -2
H74C H 0.0062 -0.2981 0.4982 0.185 Uiso 0.872(6) 1 calc GR . P B -2
C81 C 0.341(4) -0.077(4) 0.534(3) 0.131(4) Uani 0.128(6) 1 d D . P B -1
H81A H 0.3083 -0.0917 0.4811 0.197 Uiso 0.128(6) 1 calc GR . P B -1
H81B H 0.3929 -0.1150 0.5347 0.197 Uiso 0.128(6) 1 calc GR . P B -1
H81C H 0.3806 -0.0071 0.5507 0.197 Uiso 0.128(6) 1 calc GR . P B -1
C82 C 0.251(3) -0.102(4) 0.588(2) 0.084(2) Uani 0.128(6) 1 d D . P B -1
H82A H 0.2631 -0.1529 0.6110 0.100 Uiso 0.128(6) 1 calc R . P B -1
H82B H 0.2542 -0.0436 0.6297 0.100 Uiso 0.128(6) 1 calc R . P B -1
O8 O 0.145(3) -0.137(3) 0.5474(19) 0.0880(17) Uani 0.128(6) 1 d D . P B -1
C83 C 0.123(3) -0.239(3) 0.509(4) 0.089(2) Uani 0.128(6) 1 d D . P B -1
H83A H 0.1618 -0.2684 0.5395 0.106 Uiso 0.128(6) 1 calc R . P B -1
H83B H 0.1554 -0.2435 0.4587 0.106 Uiso 0.128(6) 1 calc R . P B -1
C84 C 0.007(4) -0.300(4) 0.493(3) 0.124(4) Uani 0.128(6) 1 d D . P B -1
H84A H -0.0280 -0.2956 0.5416 0.185 Uiso 0.128(6) 1 calc GR . P B -1
H84B H 0.0053 -0.3680 0.4702 0.185 Uiso 0.128(6) 1 calc GR . P B -1
H84C H -0.0316 -0.2772 0.4578 0.185 Uiso 0.128(6) 1 calc GR . P B -1

loop_
_atom_site_aniso_label
_atom_site_aniso_U_11
_atom_site_aniso_U_22
_atom_site_aniso_U_33
_atom_site_aniso_U_23
_atom_site_aniso_U_13
_atom_site_aniso_U_12
Cr1 0.0129(2) 0.0097(2) 0.0162(2) 0.00078(17) 0.00100(17) 0.00369(17)
Cr2 0.0123(2) 0.0118(2) 0.0162(2) 0.00300(17) 0.00212(17) 0.00402(17)
Cr3 0.0120(2) 0.0106(2) 0.0152(2) 0.00115(17) 0.00083(16) 0.00398(17)
Si1 0.0188(4) 0.0173(4) 0.0181(4) 0.0034(3) 0.0047(3) 0.0035(3)
Si2 0.0134(4) 0.0138(4) 0.0199(4) 0.0022(3) -0.0004(3) 0.0054(3)
Si3 0.0156(4) 0.0140(4) 0.0210(4) 0.0012(3) -0.0013(3) 0.0010(3)
N1 0.0135(11) 0.0104(11) 0.0175(12) 0.0014(9) 0.0000(9) 0.0046(9)
N2 0.0147(12) 0.0165(12) 0.0197(12) 0.0026(10) 0.0037(9) 0.0049(10)
N3 0.0124(11) 0.0114(11) 0.0159(11) 0.0024(9) 0.0011(9) 0.0041(9)
N4 0.0142(11) 0.0144(12) 0.0196(12) 0.0045(10) 0.0020(9) 0.0058(9)
N5 0.0129(11) 0.0103(11) 0.0160(11) 0.0022(9) 0.0005(9) 0.0036(9)
N6 0.0143(11) 0.0115(11) 0.0203(12) 0.0027(9) 0.0007(9) 0.0027(9)
N7 0.0152(12) 0.0133(12) 0.0199(12) 0.0016(10) 0.0006(9) 0.0032(9)
N8 0.0118(11) 0.0139(11) 0.0137(11) 0.0017(9) 0.0019(9) 0.0039(9)
C3 0.0173(14) 0.0117(13) 0.0146(13) 0.0007(11) -0.0034(10) 0.0038(11)
C4 0.0190(14) 0.0148(14) 0.0139(13) 0.0011(11) -0.0010(11) 0.0029(11)
C4AA 0.0112(13) 0.0154(14) 0.0197(14) 0.0020(11) -0.0024(10) 0.0040(11)
C5 0.0192(14) 0.0140(13) 0.0143(13) 0.0051(11) 0.0005(11) 0.0054(11)
C5AA 0.0145(13) 0.0137(14) 0.0204(14) 0.0033(11) -0.0016(11) 0.0033(11)
C6 0.0190(14) 0.0139(14) 0.0203(15) 0.0044(11) -0.0031(11) 0.0057(11)
C7 0.0106(13) 0.0136(13) 0.0216(15) -0.0006(11) 0.0008(11) 0.0017(11)
C8 0.0121(13) 0.0164(14) 0.0209(15) -0.0020(11) -0.0002(11) 0.0028(11)
C9 0.0189(15) 0.0273(17) 0.0206(15) 0.0000(13) 0.0039(12) 0.0063(13)
C10 0.0147(14) 0.0294(17) 0.0277(17) -0.0069(14) 0.0013(12) 0.0071(13)
C11 0.0150(14) 0.0229(16) 0.0341(18) -0.0054(13) -0.0055(12) 0.0097(12)
C12 0.0145(14) 0.0163(14) 0.0301(17) 0.0010(12) -0.0033(12) 0.0046(12)
C13 0.0174(14) 0.0119(13) 0.0147(13) 0.0028(10) 0.0034(10) 0.0060(11)
C14 0.0168(14) 0.0132(13) 0.0172(14) -0.0003(11) 0.0020(11) 0.0064(11)
C15 0.0208(15) 0.0197(15) 0.0226(15) 0.0037(12) -0.0008(12) 0.0086(12)
C16 0.0301(17) 0.0139(14) 0.0283(17) 0.0081(12) 0.0011(13) 0.0095(13)
C17 0.0248(16) 0.0137(14) 0.0221(15) 0.0033(12) 0.0029(12) 0.0003(12)
C18 0.0170(14) 0.0159(14) 0.0179(14) 0.0036(11) 0.0009(11) 0.0042(11)
C19 0.0156(13) 0.0131(13) 0.0191(14) 0.0072(11) 0.0019(11) 0.0059(11)
C20 0.0179(14) 0.0108(13) 0.0198(14) 0.0062(11) 0.0010(11) 0.0050(11)
C21 0.0176(14) 0.0145(14) 0.0261(16) 0.0033(12) -0.0005(12) 0.0015(12)
C22 0.0167(14) 0.0228(16) 0.0297(17) 0.0125(13) 0.0067(12) 0.0056(12)
C23 0.0205(15) 0.0232(15) 0.0225(15) 0.0100(12) 0.0085(12) 0.0121(12)
C24 0.0216(15) 0.0151(14) 0.0196(15) 0.0048(11) 0.0002(11) 0.0061(12)
C25 0.0282(17) 0.0299(18) 0.0212(16) 0.0047(13) 0.0059(13) 0.0027(14)
C26 0.0264(16) 0.0219(16) 0.0275(17) 0.0085(13) 0.0034(13) 0.0076(13)
C27 0.0238(16) 0.0195(15) 0.0268(17) 0.0038(13) 0.0060(13) -0.0005(13)
C28 0.018(4) 0.034(3) 0.073(7) 0.001(3) 0.009(4) 0.000(3)
C28A 0.018(4) 0.034(3) 0.073(7) 0.001(3) 0.009(4) 0.000(3)
C29 0.044(4) 0.050(6) 0.099(13) 0.053(9) -0.003(8) -0.011(4)
C29A 0.044(4) 0.050(6) 0.099(13) 0.053(9) -0.003(8) -0.011(4)
C30 0.040(8) 0.039(11) 0.034(2) -0.008(7) 0.008(5) -0.014(5)
C30A 0.040(8) 0.039(11) 0.034(2) -0.008(7) 0.008(5) -0.014(5)
C31 0.0253(16) 0.0254(17) 0.0285(17) 0.0065(14) -0.0036(13) 0.0087(13)
C32 0.0204(15) 0.0161(14) 0.0259(16) 0.0015(12) -0.0002(12) 0.0053(12)
C33 0.0139(14) 0.0152(14) 0.0299(16) 0.0015(12) 0.0022(12) 0.0057(11)
C34 0.0292(17) 0.0264(17) 0.0223(16) -0.0024(13) 0.0016(13) 0.0106(14)
C35 0.0178(15) 0.0259(17) 0.0388(19) 0.0030(14) 0.0060(13) 0.0088(13)
C36 0.0310(18) 0.0169(15) 0.0366(19) 0.0003(14) 0.0072(14) 0.0072(13)
C37 0.0219(16) 0.0285(18) 0.0368(19) 0.0005(15) -0.0046(13) 0.0074(14)
C38 0.0278(17) 0.0247(17) 0.0240(16) 0.0004(13) -0.0016(13) -0.0029(14)
C39 0.0290(17) 0.0129(14) 0.0312(17) 0.0022(13) -0.0045(13) 0.0001(13)
C40A 0.043(2) 0.0203(18) 0.095(3) 0.010(2) -0.027(2) 0.0092(17)
C41 0.0349(19) 0.0184(16) 0.041(2) 0.0021(15) -0.0054(15) -0.0003(14)
C42A 0.111(4) 0.0186(18) 0.038(2) 0.0101(16) 0.006(2) 0.009(2)
C43 0.0167(14) 0.0134(14) 0.0249(15) 0.0012(12) 0.0022(11) 0.0052(11)
C44 0.0242(16) 0.0210(16) 0.0253(16) 0.0054(13) 0.0011(12) 0.0065(13)
C45 0.0377(19) 0.0313(18) 0.0238(17) 0.0024(14) 0.0098(14) 0.0152(15)
C46 0.047(2) 0.034(2) 0.041(2) 0.0043(16) 0.0178(17) 0.0277(17)
C47 0.047(2) 0.0318(19) 0.042(2) 0.0130(16) 0.0080(17) 0.0268(17)
C48 0.0311(17) 0.0230(16) 0.0238(16) 0.0043(13) 0.0028(13) 0.0142(14)
C49 0.0214(15) 0.0134(14) 0.0161(14) 0.0021(11) 0.0021(11) 0.0058(11)
C50 0.0221(15) 0.0150(14) 0.0189(15) -0.0006(11) 0.0023(11) 0.0038(12)
C51 0.0354(18) 0.0216(16) 0.0178(15) 0.0013(12) 0.0033(13) 0.0040(14)
C52 0.049(2) 0.057(3) 0.0167(17) 0.0015(16) -0.0098(15) 0.022(2)
C53 0.040(2) 0.092(3) 0.030(2) -0.002(2) -0.0090(16) 0.040(2)
C54 0.0315(18) 0.056(2) 0.0199(16) -0.0023(15) -0.0010(13) 0.0259(17)
C71 0.144(8) 0.085(6) 0.153(8) 0.020(6) -0.070(6) 0.025(6)
C72 0.074(5) 0.102(6) 0.067(4) -0.024(4) -0.020(3) 0.055(4)
O7 0.090(4) 0.113(4) 0.049(3) 0.004(2) -0.021(3) 0.024(3)
C73 0.080(5) 0.125(7) 0.074(5) 0.021(5) 0.020(4) 0.054(5)
C74 0.063(6) 0.199(10) 0.070(5) -0.003(6) -0.001(4) 0.007(6)
C81 0.144(8) 0.085(6) 0.153(8) 0.020(6) -0.070(6) 0.025(6)
C82 0.074(5) 0.102(6) 0.067(4) -0.024(4) -0.020(3) 0.055(4)
O8 0.090(4) 0.113(4) 0.049(3) 0.004(2) -0.021(3) 0.024(3)
C83 0.080(5) 0.125(7) 0.074(5) 0.021(5) 0.020(4) 0.054(5)
C84 0.063(6) 0.199(10) 0.070(5) -0.003(6) -0.001(4) 0.007(6)

loop_
_atom_type_symbol
_atom_type_description
_atom_type_scat_dispersion_real
_atom_type_scat_dispersion_imag
_atom_type_scat_source
C C 0.0000 0.0000 'International Tables Vol C Tables 4.2.6.8 and 6.1.1.4'
H H 0.0000 0.0000 'International Tables Vol C Tables 4.2.6.8 and 6.1.1.4'
Cr Cr 0.1620 0.2220 'International Tables Vol C Tables 4.2.6.8 and 6.1.1.4'
N N 0.0000 0.0010 'International Tables Vol C Tables 4.2.6.8 and 6.1.1.4'
O O 0.0020 0.0020 'International Tables Vol C Tables 4.2.6.8 and 6.1.1.4'
Si Si 0.0270 0.0230 'International Tables Vol C Tables 4.2.6.8 and 6.1.1.4'

loop_
_geom_angle_atom_site_label_1
_geom_angle_atom_site_label_2
_geom_angle_atom_site_label_3
_geom_angle
_geom_angle_site_symmetry_1
_geom_angle_site_symmetry_3
_geom_angle_publ_flag
Cr3 Cr1 Cr2 55.100(14) . . ?
N1 Cr1 Cr2 41.61(6) . . ?
N1 Cr1 Cr3 85.13(6) . . ?
N5 Cr1 Cr2 84.10(6) . . ?
N5 Cr1 Cr3 45.38(6) . . ?
N5 Cr1 N1 86.31(8) . . ?
N6 Cr1 Cr2 131.16(6) . . ?
N6 Cr1 Cr3 82.98(6) . . ?
N6 Cr1 N1 167.24(9) . . ?
N6 Cr1 N5 82.06(9) . . ?
N7 Cr1 Cr2 119.49(8) . . ?
N7 Cr1 Cr3 172.49(8) . . ?
N7 Cr1 N1 93.12(9) . . ?
N7 Cr1 N5 141.89(10) . . ?
N7 Cr1 N6 99.26(10) . . ?
N7 Cr1 N8 129.63(10) . . ?
N8 Cr1 Cr2 40.49(6) . . ?
N8 Cr1 Cr3 42.90(6) . . ?
N8 Cr1 N1 82.00(8) . . ?
N8 Cr1 N5 88.08(9) . . ?
N8 Cr1 N6 92.35(9) . . ?
Cr3 Cr2 Cr1 59.574(15) . . ?
N1 Cr2 Cr1 49.12(6) . . ?
N1 Cr2 Cr3 94.52(7) . . ?
N1 Cr2 N3 96.53(9) . . ?
N2 Cr2 Cr1 111.95(7) . . ?
N2 Cr2 Cr3 165.20(7) . . ?
N2 Cr2 N1 86.74(9) . . ?
N2 Cr2 N3 148.14(10) . . ?
N2 Cr2 N8 119.61(10) . . ?
N3 Cr2 Cr1 93.39(6) . . ?
N3 Cr2 Cr3 46.41(6) . . ?
N8 Cr2 Cr1 42.62(6) . . ?
N8 Cr2 Cr3 45.67(6) . . ?
N8 Cr2 N1 91.62(9) . . ?
N8 Cr2 N3 92.05(9) . . ?
Cr2 Cr3 Cr1 65.325(16) . . ?
N3 Cr3 Cr1 100.00(6) . . ?
N3 Cr3 Cr2 48.94(6) . . ?
N3 Cr3 N4 85.99(9) . . ?
N3 Cr3 N5 93.51(9) . . ?
N3 Cr3 C19 123.05(9) . . ?
N4 Cr3 Cr1 156.94(7) . . ?
N4 Cr3 Cr2 104.55(7) . . ?
N4 Cr3 N5 155.68(9) . . ?
N4 Cr3 C19 128.01(9) . . ?
N5 Cr3 Cr1 46.90(6) . . ?
N5 Cr3 Cr2 93.13(6) . . ?
N5 Cr3 C19 35.96(8) . . ?
N8 Cr3 Cr1 45.94(7) . . ?
N8 Cr3 Cr2 46.39(7) . . ?
N8 Cr3 N3 95.30(9) . . ?
N8 Cr3 N4 111.65(9) . . ?
N8 Cr3 N5 92.62(9) . . ?
N8 Cr3 C19 107.52(9) . . ?
C19 Cr3 Cr1 66.80(6) . . ?
C19 Cr3 Cr2 127.27(6) . . ?
N2 Si1 C25 113.77(13) . . ?
N2 Si1 C26 103.33(12) . . ?
N2 Si1 C27 112.49(13) . . ?
C25 Si1 C26 106.78(15) . . ?
C25 Si1 C27 110.00(14) . . ?
C26 Si1 C27 110.09(14) . . ?
N4 Si2 C31 114.31(13) . . ?
N4 Si2 C32 105.51(12) . . ?
N4 Si2 C33 111.74(12) . . ?
C31 Si2 C33 109.46(13) . . ?
C32 Si2 C31 107.88(14) . . ?
C32 Si2 C33 107.58(13) . . ?
N6 Si3 C37 111.92(13) . . ?
N6 Si3 C38 110.48(13) . . ?
N6 Si3 C39 113.65(13) . . ?
C37 Si3 C39 109.37(15) . . ?
C38 Si3 C37 104.99(15) . . ?
C38 Si3 C39 105.91(15) . . ?
Cr2 N1 Cr1 89.27(8) . . ?
C4AA N1 Cr1 117.61(16) . . ?
C4AA N1 Cr2 117.01(16) . . ?
C7 N1 Cr1 114.13(16) . . ?
C7 N1 Cr2 107.88(17) . . ?
C7 N1 C4AA 109.5(2) . . ?
Si1 N2 Cr2 119.15(12) . . ?
C8 N2 Cr2 111.76(18) . . ?
C8 N2 Si1 128.88(19) . . ?
Cr3 N3 Cr2 84.66(9) . . ?
C3 N3 Cr2 117.71(16) . . ?
C3 N3 Cr3 123.79(17) . . ?
C13 N3 Cr2 100.01(15) . . ?
C13 N3 Cr3 109.05(16) . . ?
C13 N3 C3 115.6(2) . . ?
Si2 N4 Cr3 125.28(13) . . ?
C14 N4 Cr3 108.94(17) . . ?
C14 N4 Si2 125.77(18) . . ?
Cr3 N5 Cr1 87.72(9) . . ?
C5 N5 Cr1 124.83(16) . . ?
C5 N5 Cr3 120.83(16) . . ?
C19 N5 Cr1 111.69(16) . . ?
C19 N5 Cr3 88.14(14) . . ?
C19 N5 C5 115.0(2) . . ?
Si3 N6 Cr1 127.54(13) . . ?
C20 N6 Cr1 111.82(17) . . ?
C20 N6 Si3 120.52(18) . . ?
C43 N7 Cr1 171.5(2) . . ?
Cr2 N8 Cr1 96.90(9) . . ?
Cr3 N8 Cr1 91.16(9) . . ?
Cr3 N8 Cr2 87.93(9) . . ?
C49 N8 Cr1 124.48(17) . . ?
C49 N8 Cr2 115.49(17) . . ?
C49 N8 Cr3 131.23(17) . . ?
N3 C3 H3 108.2 . . ?
N3 C3 C4 110.8(2) . . ?
N3 C3 C5AA 111.6(2) . . ?
C4 C3 H3 108.2 . . ?
C4 C3 C5AA 109.8(2) . . ?
C5AA C3 H3 108.2 . . ?
C3 C4 H4A 109.1 . . ?
C3 C4 H4B 109.1 . . ?
C3 C4 C5 112.5(2) . . ?
H4A C4 H4B 107.8 . . ?
C5 C4 H4A 109.1 . . ?
C5 C4 H4B 109.1 . . ?
N1 C4AA H4AA 106.9 . . ?
N1 C4AA C5AA 112.6(2) . . ?
N1 C4AA C6 112.8(2) . . ?
C5AA C4AA H4AA 106.9 . . ?
C6 C4AA H4AA 106.9 . . ?
C6 C4AA C5AA 110.4(2) . . ?
N5 C5 C4 112.8(2) . . ?
N5 C5 H5 107.9 . . ?
N5 C5 C6 110.3(2) . . ?
C4 C5 H5 107.9 . . ?
C6 C5 C4 109.7(2) . . ?
C6 C5 H5 107.9 . . ?
C3 C5AA H5AA 109.0 . . ?
C3 C5AA H5AB 109.0 . . ?
C4AA C5AA C3 112.9(2) . . ?
C4AA C5AA H5AA 109.0 . . ?
C4AA C5AA H5AB 109.0 . . ?
H5AA C5AA H5AB 107.8 . . ?
C4AA C6 H6A 108.9 . . ?
C4AA C6 H6B 108.9 . . ?
C5 C6 C4AA 113.2(2) . . ?
C5 C6 H6A 108.9 . . ?
C5 C6 H6B 108.9 . . ?
H6A C6 H6B 107.8 . . ?
C8 C7 N1 116.4(2) . . ?
C12 C7 N1 122.5(3) . . ?
C12 C7 C8 121.0(3) . . ?
C7 C8 N2 116.4(2) . . ?
C7 C8 C9 117.9(3) . . ?
C9 C8 N2 125.7(3) . . ?
C8 C9 H9 119.8 . . ?
C10 C9 C8 120.4(3) . . ?
C10 C9 H9 119.8 . . ?
C9 C10 H10 119.5 . . ?
C11 C10 C9 120.9(3) . . ?
C11 C10 H10 119.5 . . ?
C10 C11 H11 120.3 . . ?
C10 C11 C12 119.4(3) . . ?
C12 C11 H11 120.3 . . ?
C7 C12 C11 120.2(3) . . ?
C7 C12 H12 119.9 . . ?
C11 C12 H12 119.9 . . ?
C14 C13 N3 115.5(2) . . ?
C18 C13 N3 122.9(2) . . ?
C18 C13 C14 121.6(2) . . ?
N4 C14 C13 116.9(2) . . ?
N4 C14 C15 126.6(2) . . ?
C15 C14 C13 116.5(2) . . ?
C14 C15 H15 119.5 . . ?
C16 C15 C14 121.0(3) . . ?
C16 C15 H15 119.5 . . ?
C15 C16 H16 119.3 . . ?
C15 C16 C17 121.3(3) . . ?
C17 C16 H16 119.3 . . ?
C16 C17 H17 120.4 . . ?
C18 C17 C16 119.3(3) . . ?
C18 C17 H17 120.4 . . ?
C13 C18 H18 120.0 . . ?
C17 C18 C13 120.0(3) . . ?
C17 C18 H18 120.0 . . ?
N5 C19 Cr3 55.90(12) . . ?
C20 C19 Cr3 103.10(17) . . ?
C20 C19 N5 115.2(2) . . ?
C24 C19 Cr3 112.13(18) . . ?
C24 C19 N5 123.6(2) . . ?
C24 C19 C20 121.0(2) . . ?
N6 C20 C19 119.1(2) . . ?
N6 C20 C21 125.0(3) . . ?
C19 C20 C21 115.8(2) . . ?
C20 C21 H21 119.0 . . ?
C22 C21 C20 122.0(3) . . ?
C22 C21 H21 119.0 . . ?
C21 C22 H22 119.3 . . ?
C21 C22 C23 121.4(3) . . ?
C23 C22 H22 119.3 . . ?
C22 C23 H23 120.8 . . ?
C24 C23 C22 118.4(3) . . ?
C24 C23 H23 120.8 . . ?
C19 C24 H24 119.4 . . ?
C23 C24 C19 121.2(3) . . ?
C23 C24 H24 119.4 . . ?
Si1 C25 H25A 109.5 . . ?
Si1 C25 H25B 109.5 . . ?
Si1 C25 H25C 109.5 . . ?
H25A C25 H25B 109.5 . . ?
H25A C25 H25C 109.5 . . ?
H25B C25 H25C 109.5 . . ?
Si1 C26 H26A 109.5 . . ?
Si1 C26 H26B 109.5 . . ?
Si1 C26 H26C 109.5 . . ?
H26A C26 H26B 109.5 . . ?
H26A C26 H26C 109.5 . . ?
H26B C26 H26C 109.5 . . ?
C28 C27 Si1 110.9(4) . . ?
C28A C27 Si1 111.5(13) . . ?
C28A C27 C29A 107(3) . . ?
C28A C27 C30A 113(2) . . ?
C29 C27 Si1 109.0(6) . . ?
C29 C27 C28 107.2(13) . . ?
C29A C27 Si1 110.3(16) . . ?
C29A C27 C30A 106(3) . . ?
C30 C27 Si1 111.7(9) . . ?
C30 C27 C28 110.4(12) . . ?
C30 C27 C29 107.5(17) . . ?
C30A C27 Si1 109.3(14) . . ?
C27 C28 H28A 109.5 . . ?
C27 C28 H28B 109.5 . . ?
C27 C28 H28C 109.5 . . ?
H28A C28 H28B 109.5 . . ?
H28A C28 H28C 109.5 . . ?
H28B C28 H28C 109.5 . . ?
C27 C28A H28D 109.5 . . ?
C27 C28A H28E 109.5 . . ?
C27 C28A H28F 109.5 . . ?
H28D C28A H28E 109.5 . . ?
H28D C28A H28F 109.5 . . ?
H28E C28A H28F 109.5 . . ?
C27 C29 H29A 109.5 . . ?
C27 C29 H29B 109.5 . . ?
C27 C29 H29C 109.5 . . ?
H29A C29 H29B 109.5 . . ?
H29A C29 H29C 109.5 . . ?
H29B C29 H29C 109.5 . . ?
C27 C29A H29D 109.5 . . ?
C27 C29A H29E 109.5 . . ?
C27 C29A H29F 109.5 . . ?
H29D C29A H29E 109.5 . . ?
H29D C29A H29F 109.5 . . ?
H29E C29A H29F 109.5 . . ?
C27 C30 H30A 109.5 . . ?
C27 C30 H30B 109.5 . . ?
C27 C30 H30C 109.5 . . ?
H30A C30 H30B 109.5 . . ?
H30A C30 H30C 109.5 . . ?
H30B C30 H30C 109.5 . . ?
C27 C30A H30D 109.5 . . ?
C27 C30A H30E 109.5 . . ?
C27 C30A H30F 109.5 . . ?
H30D C30A H30E 109.5 . . ?
H30D C30A H30F 109.5 . . ?
H30E C30A H30F 109.5 . . ?
Si2 C31 H31A 109.5 . . ?
Si2 C31 H31B 109.5 . . ?
Si2 C31 H31C 109.5 . . ?
H31A C31 H31B 109.5 . . ?
H31A C31 H31C 109.5 . . ?
H31B C31 H31C 109.5 . . ?
Si2 C32 H32A 109.5 . . ?
Si2 C32 H32B 109.5 . . ?
Si2 C32 H32C 109.5 . . ?
H32A C32 H32B 109.5 . . ?
H32A C32 H32C 109.5 . . ?
H32B C32 H32C 109.5 . . ?
C34 C33 Si2 109.95(19) . . ?
C34 C33 C35 109.5(3) . . ?
C34 C33 C36 108.8(3) . . ?
C35 C33 Si2 109.2(2) . . ?
C35 C33 C36 107.7(2) . . ?
C36 C33 Si2 111.6(2) . . ?
C33 C34 H34A 109.5 . . ?
C33 C34 H34B 109.5 . . ?
C33 C34 H34C 109.5 . . ?
H34A C34 H34B 109.5 . . ?
H34A C34 H34C 109.5 . . ?
H34B C34 H34C 109.5 . . ?
C33 C35 H35A 109.5 . . ?
C33 C35 H35B 109.5 . . ?
C33 C35 H35C 109.5 . . ?
H35A C35 H35B 109.5 . . ?
H35A C35 H35C 109.5 . . ?
H35B C35 H35C 109.5 . . ?
C33 C36 H36A 109.5 . . ?
C33 C36 H36B 109.5 . . ?
C33 C36 H36C 109.5 . . ?
H36A C36 H36B 109.5 . . ?
H36A C36 H36C 109.5 . . ?
H36B C36 H36C 109.5 . . ?
Si3 C37 H37A 109.5 . . ?
Si3 C37 H37B 109.5 . . ?
Si3 C37 H37C 109.5 . . ?
H37A C37 H37B 109.5 . . ?
H37A C37 H37C 109.5 . . ?
H37B C37 H37C 109.5 . . ?
Si3 C38 H38A 109.5 . . ?
Si3 C38 H38B 109.5 . . ?
Si3 C38 H38C 109.5 . . ?
H38A C38 H38B 109.5 . . ?
H38A C38 H38C 109.5 . . ?
H38B C38 H38C 109.5 . . ?
C40A C39 Si3 108.0(2) . . ?
C40A C39 C41 107.5(3) . . ?
C41 C39 Si3 109.0(2) . . ?
C42A C39 Si3 116.0(2) . . ?
C42A C39 C40A 108.0(3) . . ?
C42A C39 C41 108.0(3) . . ?
C39 C40A H40A 109.5 . . ?
C39 C40A H40B 109.5 . . ?
C39 C40A H40C 109.5 . . ?
H40A C40A H40B 109.5 . . ?
H40A C40A H40C 109.5 . . ?
H40B C40A H40C 109.5 . . ?
C39 C41 H41A 109.5 . . ?
C39 C41 H41B 109.5 . . ?
C39 C41 H41C 109.5 . . ?
H41A C41 H41B 109.5 . . ?
H41A C41 H41C 109.5 . . ?
H41B C41 H41C 109.5 . . ?
C39 C42A H42A 109.5 . . ?
C39 C42A H42B 109.5 . . ?
C39 C42A H42C 109.5 . . ?
H42A C42A H42B 109.5 . . ?
H42A C42A H42C 109.5 . . ?
H42B C42A H42C 109.5 . . ?
N7 C43 C44 120.5(3) . . ?
N7 C43 C48 121.0(3) . . ?
C44 C43 C48 118.5(3) . . ?
C43 C44 H44 119.9 . . ?
C45 C44 C43 120.2(3) . . ?
C45 C44 H44 119.9 . . ?
C44 C45 H45 119.8 . . ?
C46 C45 C44 120.5(3) . . ?
C46 C45 H45 119.8 . . ?
C45 C46 H46 119.9 . . ?
C45 C46 C47 120.1(3) . . ?
C47 C46 H46 119.9 . . ?
C46 C47 H47 120.0 . . ?
C48 C47 C46 119.9(3) . . ?
C48 C47 H47 120.0 . . ?
C43 C48 H48 119.6 . . ?
C47 C48 C43 120.7(3) . . ?
C47 C48 H48 119.6 . . ?
C50 C49 N8 120.6(2) . . ?
C54 C49 N8 121.8(2) . . ?
C54 C49 C50 117.6(3) . . ?
C49 C50 H50 119.5 . . ?
C51 C50 C49 120.9(3) . . ?
C51 C50 H50 119.5 . . ?
C50 C51 H51 119.6 . . ?
C52 C51 C50 120.8(3) . . ?
C52 C51 H51 119.6 . . ?
C51 C52 H52 120.6 . . ?
C51 C52 C53 118.8(3) . . ?
C53 C52 H52 120.6 . . ?
C52 C53 H53 119.7 . . ?
C54 C53 C52 120.6(3) . . ?
C54 C53 H53 119.7 . . ?
C49 C54 H54 119.4 . . ?
C53 C54 C49 121.2(3) . . ?
C53 C54 H54 119.4 . . ?
H71A C71 H71B 109.5 . . ?
H71A C71 H71C 109.5 . . ?
H71B C71 H71C 109.5 . . ?
C72 C71 H71A 109.5 . . ?
C72 C71 H71B 109.5 . . ?
C72 C71 H71C 109.5 . . ?
C71 C72 H72A 109.8 . . ?
C71 C72 H72B 109.8 . . ?
H72A C72 H72B 108.2 . . ?
O7 C72 C71 109.6(6) . . ?
O7 C72 H72A 109.8 . . ?
O7 C72 H72B 109.8 . . ?
C72 O7 C73 113.5(6) . . ?
O7 C73 H73A 109.7 . . ?
O7 C73 H73B 109.7 . . ?
O7 C73 C74 109.7(7) . . ?
H73A C73 H73B 108.2 . . ?
C74 C73 H73A 109.7 . . ?
C74 C73 H73B 109.7 . . ?
C73 C74 H74A 109.5 . . ?
C73 C74 H74B 109.5 . . ?
C73 C74 H74C 109.5 . . ?
H74A C74 H74B 109.5 . . ?
H74A C74 H74C 109.5 . . ?
H74B C74 H74C 109.5 . . ?
H81A C81 H81B 109.5 . . ?
H81A C81 H81C 109.5 . . ?
H81B C81 H81C 109.5 . . ?
C82 C81 H81A 109.5 . . ?
C82 C81 H81B 109.5 . . ?
C82 C81 H81C 109.5 . . ?
C81 C82 H82A 109.4 . . ?
C81 C82 H82B 109.4 . . ?
H82A C82 H82B 108.0 . . ?
O8 C82 C81 111(3) . . ?
O8 C82 H82A 109.4 . . ?
O8 C82 H82B 109.4 . . ?
C82 O8 C83 110(3) . . ?
O8 C83 H83A 107.6 . . ?
O8 C83 H83B 107.6 . . ?
O8 C83 C84 119(3) . . ?
H83A C83 H83B 107.0 . . ?
C84 C83 H83A 107.6 . . ?
C84 C83 H83B 107.6 . . ?
C83 C84 H84A 109.5 . . ?
C83 C84 H84B 109.5 . . ?
C83 C84 H84C 109.5 . . ?
H84A C84 H84B 109.5 . . ?
H84A C84 H84C 109.5 . . ?
H84B C84 H84C 109.5 . . ?

loop_
_geom_bond_atom_site_label_1
_geom_bond_atom_site_label_2
_geom_bond_distance
_geom_bond_site_symmetry_2
_geom_bond_publ_flag
Cr1 Cr2 2.9767(6) . ?
Cr1 Cr3 2.8247(6) . ?
Cr1 N1 2.251(2) . ?
Cr1 N5 2.064(2) . ?
Cr1 N6 2.049(2) . ?
Cr1 N7 1.691(2) . ?
Cr1 N8 2.030(2) . ?
Cr2 Cr3 2.6867(6) . ?
Cr2 N1 1.977(2) . ?
Cr2 N2 1.907(2) . ?
Cr2 N3 2.035(2) . ?
Cr2 N8 1.947(2) . ?
Cr3 N3 1.954(2) . ?
Cr3 N4 1.961(2) . ?
Cr3 N5 2.012(2) . ?
Cr3 N8 1.923(2) . ?
Cr3 C19 2.429(3) . ?
Si1 N2 1.743(2) . ?
Si1 C25 1.864(3) . ?
Si1 C26 1.874(3) . ?
Si1 C27 1.899(3) . ?
Si2 N4 1.744(2) . ?
Si2 C31 1.878(3) . ?
Si2 C32 1.866(3) . ?
Si2 C33 1.901(3) . ?
Si3 N6 1.754(2) . ?
Si3 C37 1.887(3) . ?
Si3 C38 1.849(3) . ?
Si3 C39 1.908(3) . ?
N1 C4AA 1.507(3) . ?
N1 C7 1.452(3) . ?
N2 C8 1.406(3) . ?
N3 C3 1.492(3) . ?
N3 C13 1.436(3) . ?
N4 C14 1.399(3) . ?
N5 C5 1.487(3) . ?
N5 C19 1.427(3) . ?
N6 C20 1.382(3) . ?
N7 C43 1.373(3) . ?
N8 C49 1.420(3) . ?
C3 H3 0.9800 . ?
C3 C4 1.520(4) . ?
C3 C5AA 1.534(4) . ?
C4 H4A 0.9700 . ?
C4 H4B 0.9700 . ?
C4 C5 1.538(4) . ?
C4AA H4AA 0.9800 . ?
C4AA C5AA 1.526(4) . ?
C4AA C6 1.522(4) . ?
C5 H5 0.9800 . ?
C5 C6 1.513(4) . ?
C5AA H5AA 0.9700 . ?
C5AA H5AB 0.9700 . ?
C6 H6A 0.9700 . ?
C6 H6B 0.9700 . ?
C7 C8 1.398(4) . ?
C7 C12 1.386(4) . ?
C8 C9 1.405(4) . ?
C9 H9 0.9300 . ?
C9 C10 1.384(4) . ?
C10 H10 0.9300 . ?
C10 C11 1.380(4) . ?
C11 H11 0.9300 . ?
C11 C12 1.387(4) . ?
C12 H12 0.9300 . ?
C13 C14 1.417(4) . ?
C13 C18 1.392(4) . ?
C14 C15 1.402(4) . ?
C15 H15 0.9300 . ?
C15 C16 1.381(4) . ?
C16 H16 0.9300 . ?
C16 C17 1.384(4) . ?
C17 H17 0.9300 . ?
C17 C18 1.375(4) . ?
C18 H18 0.9300 . ?
C19 C20 1.416(4) . ?
C19 C24 1.410(4) . ?
C20 C21 1.417(4) . ?
C21 H21 0.9300 . ?
C21 C22 1.369(4) . ?
C22 H22 0.9300 . ?
C22 C23 1.396(4) . ?
C23 H23 0.9300 . ?
C23 C24 1.366(4) . ?
C24 H24 0.9300 . ?
C25 H25A 0.9600 . ?
C25 H25B 0.9600 . ?
C25 H25C 0.9600 . ?
C26 H26A 0.9600 . ?
C26 H26B 0.9600 . ?
C26 H26C 0.9600 . ?
C27 C28 1.573(13) . ?
C27 C28A 1.42(3) . ?
C27 C29 1.551(19) . ?
C27 C29A 1.48(5) . ?
C27 C30 1.52(3) . ?
C27 C30A 1.53(4) . ?
C28 H28A 0.9600 . ?
C28 H28B 0.9600 . ?
C28 H28C 0.9600 . ?
C28A H28D 0.9600 . ?
C28A H28E 0.9600 . ?
C28A H28F 0.9600 . ?
C29 H29A 0.9600 . ?
C29 H29B 0.9600 . ?
C29 H29C 0.9600 . ?
C29A H29D 0.9600 . ?
C29A H29E 0.9600 . ?
C29A H29F 0.9600 . ?
C30 H30A 0.9600 . ?
C30 H30B 0.9600 . ?
C30 H30C 0.9600 . ?
C30A H30D 0.9600 . ?
C30A H30E 0.9600 . ?
C30A H30F 0.9600 . ?
C31 H31A 0.9600 . ?
C31 H31B 0.9600 . ?
C31 H31C 0.9600 . ?
C32 H32A 0.9600 . ?
C32 H32B 0.9600 . ?
C32 H32C 0.9600 . ?
C33 C34 1.525(4) . ?
C33 C35 1.535(4) . ?
C33 C36 1.535(4) . ?
C34 H34A 0.9600 . ?
C34 H34B 0.9600 . ?
C34 H34C 0.9600 . ?
C35 H35A 0.9600 . ?
C35 H35B 0.9600 . ?
C35 H35C 0.9600 . ?
C36 H36A 0.9600 . ?
C36 H36B 0.9600 . ?
C36 H36C 0.9600 . ?
C37 H37A 0.9600 . ?
C37 H37B 0.9600 . ?
C37 H37C 0.9600 . ?
C38 H38A 0.9600 . ?
C38 H38B 0.9600 . ?
C38 H38C 0.9600 . ?
C39 C40A 1.529(5) . ?
C39 C41 1.536(4) . ?
C39 C42A 1.517(5) . ?
C40A H40A 0.9600 . ?
C40A H40B 0.9600 . ?
C40A H40C 0.9600 . ?
C41 H41A 0.9600 . ?
C41 H41B 0.9600 . ?
C41 H41C 0.9600 . ?
C42A H42A 0.9600 . ?
C42A H42B 0.9600 . ?
C42A H42C 0.9600 . ?
C43 C44 1.398(4) . ?
C43 C48 1.400(4) . ?
C44 H44 0.9300 . ?
C44 C45 1.385(4) . ?
C45 H45 0.9300 . ?
C45 C46 1.375(5) . ?
C46 H46 0.9300 . ?
C46 C47 1.386(5) . ?
C47 H47 0.9300 . ?
C47 C48 1.378(4) . ?
C48 H48 0.9300 . ?
C49 C50 1.397(4) . ?
C49 C54 1.382(4) . ?
C50 H50 0.9300 . ?
C50 C51 1.382(4) . ?
C51 H51 0.9300 . ?
C51 C52 1.372(5) . ?
C52 H52 0.9300 . ?
C52 C53 1.383(5) . ?
C53 H53 0.9300 . ?
C53 C54 1.381(5) . ?
C54 H54 0.9300 . ?
C71 H71A 0.9600 . ?
C71 H71B 0.9600 . ?
C71 H71C 0.9600 . ?
C71 C72 1.509(10) . ?
C72 H72A 0.9700 . ?
C72 H72B 0.9700 . ?
C72 O7 1.384(7) . ?
O7 C73 1.424(9) . ?
C73 H73A 0.9700 . ?
C73 H73B 0.9700 . ?
C73 C74 1.456(10) . ?
C74 H74A 0.9600 . ?
C74 H74B 0.9600 . ?
C74 H74C 0.9600 . ?
C81 H81A 0.9600 . ?
C81 H81B 0.9600 . ?
C81 H81C 0.9600 . ?
C81 C82 1.52(2) . ?
C82 H82A 0.9700 . ?
C82 H82B 0.9700 . ?
C82 O8 1.39(2) . ?
O8 C83 1.42(2) . ?
C83 H83A 0.9700 . ?
C83 H83B 0.9700 . ?
C83 C84 1.45(2) . ?
C84 H84A 0.9600 . ?
C84 H84B 0.9600 . ?
C84 H84C 0.9600 . ?
